data_2209735
loop_
_publ_author_name
'Yu-Ting Wang'
'Xin-Hua Lou'
'Jian-Ge Wang'
'Yao-Ting Fan'

_publ_section_title
;
 Tetraaquabis(4,6-dioxidopyrimidin-1-ium-\k<i>N</i>^3^)nickel(II)
;
_journal_coeditor_code AT2059
_journal_issue 8
_journal_name_full 'Acta Crystallographica Section E'
_journal_page_first m1924
_journal_page_last m1926
_journal_paper_doi 10.1107/S1600536806027243
_journal_volume 62
_journal_year 2006
_chemical_formula_iupac '[Ni (C4 H3 N2 O2)2 (H2 O)4]'
_chemical_formula_moiety 'C8 H14 N4 Ni O8'
_chemical_formula_sum 'C8 H14 N4 Ni O8'
_chemical_formula_weight 352.94
_chemical_name_systematic
;
Tetraaquabis(4,6-dioxidopyrimidin-1-ium-\kN^3^)nickel(II)
;
_space_group_IT_number 15
_symmetry_cell_setting monoclinic
_symmetry_space_group_name_Hall '-C 2yc'
_symmetry_space_group_name_H-M 'C 1 2/c 1'
_atom_sites_solution_hydrogens geom
_atom_sites_solution_primary direct
_atom_sites_solution_secondary difmap
_audit_creation_method SHELXL-97
_cell_angle_alpha 90.00
_cell_angle_beta 109.79(3)
_cell_angle_gamma 90.00
_cell_formula_units_Z 4
_cell_length_a 13.491(3)
_cell_length_b 7.1934(14)
_cell_length_c 13.025(3)
_cell_measurement_reflns_used 380
_cell_measurement_temperature 291(2)
_cell_measurement_theta_max 25.1
_cell_measurement_theta_min 2
_cell_volume 1189.4(5)
_computing_cell_refinement APEX2
_computing_data_collection 'APEX2 (Bruker, 2004)'
_computing_data_reduction 'SAINT (Bruker, 2004)'
_computing_molecular_graphics 'SHELXTL (Bruker, 2004)'
_computing_publication_material SHELXTL
_computing_structure_refinement 'SHELXL97 (Sheldrick, 1997)'
_computing_structure_solution 'SHELXS97 (Sheldrick, 1997)'
_diffrn_ambient_temperature 291(2)
_diffrn_measured_fraction_theta_full 0.999
_diffrn_measured_fraction_theta_max 0.999
_diffrn_measurement_device_type 'Bruker APEX-2 CCD area-detector'
_diffrn_measurement_method '\f and \w'
_diffrn_radiation_monochromator graphite
_diffrn_radiation_source 'fine-focus sealed tube'
_diffrn_radiation_type MoK\a
_diffrn_radiation_wavelength 0.71073
_diffrn_reflns_av_R_equivalents 0.0099
_diffrn_reflns_av_sigmaI/netI 0.0080
_diffrn_reflns_limit_h_max 16
_diffrn_reflns_limit_h_min -16
_diffrn_reflns_limit_k_max 8
_diffrn_reflns_limit_k_min -8
_diffrn_reflns_limit_l_max 15
_diffrn_reflns_limit_l_min -15
_diffrn_reflns_number 4196
_diffrn_reflns_theta_full 25.00
_diffrn_reflns_theta_max 25.00
_diffrn_reflns_theta_min 3.21
_diffrn_standards_decay_% 0
_diffrn_standards_interval_count 0
_diffrn_standards_interval_time 0
_diffrn_standards_number 0
_exptl_absorpt_coefficient_mu 1.685
_exptl_absorpt_correction_T_max 0.7743
_exptl_absorpt_correction_T_min 0.7293
_exptl_absorpt_correction_type multi-scan
_exptl_absorpt_process_details '(SADABS; Sheldrick, 1996)'
_exptl_crystal_colour blue
_exptl_crystal_density_diffrn 1.971
_exptl_crystal_density_method 'not measured'
_exptl_crystal_description prism
_exptl_crystal_F_000 728
_exptl_crystal_size_max 0.20
_exptl_crystal_size_mid 0.18
_exptl_crystal_size_min 0.16
_refine_diff_density_max 0.255
_refine_diff_density_min -0.210
_refine_ls_extinction_coef 0.0017(4)
_refine_ls_extinction_expression Fc^*^=kFc[1+0.001xFc^2^\l^3^/sin(2\q)]^-1/4^
_refine_ls_extinction_method SHELXL97
_refine_ls_goodness_of_fit_ref 1.117
_refine_ls_hydrogen_treatment mixed
_refine_ls_matrix_type full
_refine_ls_number_parameters 117
_refine_ls_number_reflns 1043
_refine_ls_number_restraints 0
_refine_ls_restrained_S_all 1.117
_refine_ls_R_factor_all 0.0167
_refine_ls_R_factor_gt 0.0164
_refine_ls_shift/su_max 0.001
_refine_ls_shift/su_mean 0.000
_refine_ls_structure_factor_coef Fsqd
_refine_ls_weighting_details 'calc w=1/[\s^2^(Fo^2^)+(0.0283P)^2^+1.0265P] where P=(Fo^2^+2Fc^2^)/3'
_refine_ls_weighting_scheme calc
_refine_ls_wR_factor_gt 0.0486
_refine_ls_wR_factor_ref 0.0488
_reflns_number_gt 1023
_reflns_number_total 1043
_reflns_threshold_expression I>2\s(I)
_cod_data_source_file at2059.cif
_cod_data_source_block I
_cod_original_cell_volume 1189.4(4)
_cod_original_sg_symbol_H-M 'C 2/c'
_cod_database_code 2209735

loop_
_symmetry_equiv_pos_as_xyz
'x, y, z'
'-x, y, -z+1/2'
'x+1/2, y+1/2, z'
'-x+1/2, y+1/2, -z+1/2'
'-x, -y, -z'
'x, -y, z-1/2'
'-x+1/2, -y+1/2, -z'
'x+1/2, -y+1/2, z-1/2'

loop_
_atom_site_type_symbol
_atom_site_label
_atom_site_fract_x
_atom_site_fract_y
_atom_site_fract_z
_atom_site_U_iso_or_equiv
_atom_site_adp_type
_atom_site_calc_flag
_atom_site_refinement_flags
_atom_site_occupancy
Ni Ni1 0.5000 0.53489(3) 0.7500 0.01570(13) Uani d S 1
N N2 0.26195(11) 0.45911(18) 0.43698(11) 0.0218(3) Uani d . 1
N N1 0.35073(10) 0.53398(17) 0.62103(10) 0.0185(3) Uani d . 1
C C1 0.25357(11) 0.5837(2) 0.63162(12) 0.0186(3) Uani d . 1
C C2 0.16084(12) 0.5546(2) 0.54309(13) 0.0237(3) Uani d . 1
H H2A 0.0964 0.5772 0.5521 0.028 Uiso calc R 1
C C3 0.16171(13) 0.4929(2) 0.44197(13) 0.0203(3) Uani d . 1
C C4 0.34889(13) 0.4791(2) 0.52416(13) 0.0220(3) Uani d . 1
H H4A 0.4131 0.4520 0.5157 0.026 Uiso calc R 1
O O1 0.25452(8) 0.65635(17) 0.72167(8) 0.0248(3) Uani d . 1
O O2 0.08360(9) 0.46755(16) 0.35711(10) 0.0274(3) Uani d . 1
O O3 0.44701(10) 0.32668(17) 0.82954(9) 0.0226(3) Uani d . 1
O O4 0.54728(10) 0.73103(18) 0.66087(9) 0.0233(3) Uani d . 1
H H4F 0.5194(17) 0.826(3) 0.6617(16) 0.032(6) Uiso d . 1
H H3F 0.4845(19) 0.233(4) 0.8353(18) 0.046(6) Uiso d . 1
H H4E 0.6059(18) 0.745(3) 0.6933(16) 0.035(6) Uiso d . 1
H H2C 0.2675(16) 0.430(3) 0.3799(18) 0.028(5) Uiso d . 1
H H3E 0.3916(17) 0.294(3) 0.8062(16) 0.033(6) Uiso d . 1

loop_
_atom_site_aniso_label
_atom_site_aniso_U_11
_atom_site_aniso_U_22
_atom_site_aniso_U_33
_atom_site_aniso_U_12
_atom_site_aniso_U_13
_atom_site_aniso_U_23
Ni1 0.01363(17) 0.01808(18) 0.01479(17) 0.000 0.00403(11) 0.000
N2 0.0208(7) 0.0289(8) 0.0150(7) 0.0015(5) 0.0051(5) -0.0028(5)
N1 0.0144(6) 0.0225(7) 0.0175(6) 0.0007(5) 0.0041(5) 0.0005(5)
C1 0.0173(7) 0.0192(7) 0.0202(7) 0.0006(6) 0.0075(6) 0.0022(6)
C2 0.0168(8) 0.0297(8) 0.0238(8) 0.0014(6) 0.0059(6) -0.0033(6)
C3 0.0182(8) 0.0176(7) 0.0228(8) 0.0002(6) 0.0038(6) 0.0014(6)
C4 0.0174(8) 0.0271(8) 0.0218(8) 0.0019(6) 0.0070(6) 0.0009(6)
O1 0.0189(5) 0.0379(6) 0.0177(5) 0.0015(5) 0.0062(4) -0.0040(5)
O2 0.0201(6) 0.0313(7) 0.0235(6) 0.0002(5) -0.0022(5) -0.0058(5)
O3 0.0175(6) 0.0243(6) 0.0250(6) -0.0032(5) 0.0059(5) 0.0023(5)
O4 0.0182(6) 0.0244(7) 0.0258(6) 0.0009(5) 0.0056(5) 0.0045(5)

loop_
_atom_type_symbol
_atom_type_description
_atom_type_scat_dispersion_real
_atom_type_scat_dispersion_imag
_atom_type_scat_source
Ni Ni 0.3393 1.1124 'International Tables Vol C Tables 4.2.6.8 and 6.1.1.4'
C C 0.0033 0.0016 'International Tables Vol C Tables 4.2.6.8 and 6.1.1.4'
H H 0.0000 0.0000 'International Tables Vol C Tables 4.2.6.8 and 6.1.1.4'
N N 0.0061 0.0033 'International Tables Vol C Tables 4.2.6.8 and 6.1.1.4'
O O 0.0106 0.0060 'International Tables Vol C Tables 4.2.6.8 and 6.1.1.4'

loop_
_geom_angle_atom_site_label_1
_geom_angle_atom_site_label_2
_geom_angle_atom_site_label_3
_geom_angle_site_symmetry_1
_geom_angle_site_symmetry_3
_geom_angle
O4 Ni1 O4 . 2_656 93.58(7)
O4 Ni1 O3 . 2_656 89.33(5)
O4 Ni1 O3 2_656 2_656 175.88(4)
O4 Ni1 O3 . . 175.88(5)
O4 Ni1 O3 2_656 . 89.33(5)
O3 Ni1 O3 2_656 . 87.92(7)
O4 Ni1 N1 . . 87.04(5)
O4 Ni1 N1 2_656 . 93.20(5)
O3 Ni1 N1 2_656 . 89.86(5)
O3 Ni1 N1 . . 89.89(5)
O4 Ni1 N1 . 2_656 93.20(5)
O4 Ni1 N1 2_656 2_656 87.04(5)
O3 Ni1 N1 2_656 2_656 89.89(5)
O3 Ni1 N1 . 2_656 89.86(5)
N1 Ni1 N1 . 2_656 179.65(7)
C4 N2 C3 . . 121.81(14)
C4 N2 H2C . . 119.1(15)
C3 N2 H2C . . 119.1(15)
C4 N1 C1 . . 117.02(13)
C4 N1 Ni1 . . 117.45(10)
C1 N1 Ni1 . . 125.51(10)
O1 C1 C2 . . 123.00(14)
O1 C1 N1 . . 118.17(13)
C2 C1 N1 . . 118.83(13)
C3 C2 C1 . . 122.32(15)
C3 C2 H2A . . 118.8
C1 C2 H2A . . 118.8
O2 C3 C2 . . 127.22(15)
O2 C3 N2 . . 118.10(15)
C2 C3 N2 . . 114.67(14)
N1 C4 N2 . . 125.04(15)
N1 C4 H4A . . 117.5
N2 C4 H4A . . 117.5
Ni1 O3 H3F . . 109.1(16)
Ni1 O3 H3E . . 119.3(16)
H3F O3 H3E . . 106(2)
Ni1 O4 H4F . . 110.4(15)
Ni1 O4 H4E . . 103.8(16)
H4F O4 H4E . . 107(2)

loop_
_geom_bond_atom_site_label_1
_geom_bond_atom_site_label_2
_geom_bond_site_symmetry_2
_geom_bond_distance
Ni1 O4 . 2.0608(12)
Ni1 O4 2_656 2.0608(12)
Ni1 O3 2_656 2.0807(12)
Ni1 O3 . 2.0807(12)
Ni1 N1 . 2.1415(15)
Ni1 N1 2_656 2.1415(15)
N2 C4 . 1.336(2)
N2 C3 . 1.397(2)
N2 H2C . 0.80(2)
N1 C4 . 1.314(2)
N1 C1 . 1.410(2)
C1 O1 . 1.2800(18)
C1 C2 . 1.401(2)
C2 C3 . 1.394(2)
C2 H2A . 0.9300
C3 O2 . 1.256(2)
C4 H4A . 0.9300
O3 H3F . 0.83(3)
O3 H3E . 0.74(2)
O4 H4F . 0.78(2)
O4 H4E . 0.77(2)

loop_
_geom_hbond_atom_site_label_D
_geom_hbond_atom_site_label_H
_geom_hbond_atom_site_label_A
_geom_hbond_site_symmetry_A
_geom_hbond_distance_DH
_geom_hbond_distance_HA
_geom_hbond_distance_DA
_geom_hbond_angle_DHA
O4 H4F O2 7_566 0.78(2) 1.99(2) 2.7557(18) 166(2)
O3 H3F O2 8_556 0.83(3) 1.92(3) 2.7489(18) 174(2)
O4 H4E O1 2_656 0.77(2) 1.94(2) 2.6472(18) 153(2)
N2 H2C O1 6_565 0.80(2) 2.10(2) 2.8939(19) 170(2)
O3 H3E O1 4_546 0.74(2) 2.13(2) 2.8479(17) 164(2)

loop_
_geom_torsion_atom_site_label_1
_geom_torsion_atom_site_label_2
_geom_torsion_atom_site_label_3
_geom_torsion_atom_site_label_4
_geom_torsion_site_symmetry_1
_geom_torsion
O4 Ni1 N1 C4 . 63.00(11)
O4 Ni1 N1 C4 2_656 156.43(11)
O3 Ni1 N1 C4 2_656 -26.34(11)
O3 Ni1 N1 C4 . -114.25(12)
O4 Ni1 N1 C1 . -118.41(12)
O4 Ni1 N1 C1 2_656 -24.98(12)
O3 Ni1 N1 C1 2_656 152.26(12)
O3 Ni1 N1 C1 . 64.34(12)
C4 N1 C1 O1 . -172.66(14)
Ni1 N1 C1 O1 . 8.75(19)
C4 N1 C1 C2 . 6.3(2)
Ni1 N1 C1 C2 . -172.29(11)
O1 C1 C2 C3 . 173.38(15)
N1 C1 C2 C3 . -5.5(2)
C1 C2 C3 O2 . -177.85(16)
C1 C2 C3 N2 . 1.2(2)
C4 N2 C3 O2 . -178.62(14)
C4 N2 C3 C2 . 2.2(2)
C1 N1 C4 N2 . -3.1(2)
Ni1 N1 C4 N2 . 175.58(12)
C3 N2 C4 N1 . -1.2(2)
